data_4325848
loop_
_publ_author_name
'Svetlana N. Dmitrieva'
'Natalia I. Sidorenko'
'Nikolay A. Kurchavov'
'Artem I. Vedernikov'
'Alexandra Ya. Freidzon'
'Lyudmila G. Kuz'mina'
'Aleksei K. Buryak'
'Tat'yana M. Buslaeva'
'Alexander A. Bagatur'yants'
'Yuri A. Strelenko'
'Judith A. K. Howard'
'Sergey P. Gromov'

_publ_section_title
;
 Macrocyclic Complexes of Palladium(II) with Benzothiacrown Ethers:
 Synthesis, Characterization, and Structure ofcisandtransIsomers
;
_journal_name_full 'Inorganic Chemistry'
_journal_page_first 7500
_journal_page_last 7510
_journal_paper_doi 10.1021/ic2003063
_journal_volume 50
_journal_year 2011
_chemical_formula_sum 'C13 H16 Cl2 O3 Pd S2'
_chemical_formula_weight 461.68
_chemical_name_systematic
; 
 ? 
;
_space_group_IT_number 33
_symmetry_cell_setting orthorhombic
_symmetry_space_group_name_Hall 'P 2c -2n'
_symmetry_space_group_name_H-M 'P n a 21'
_atom_sites_solution_hydrogens geom
_atom_sites_solution_primary direct
_atom_sites_solution_secondary difmap
_audit_creation_method SHELXL-97
_cell_angle_alpha 90.00
_cell_angle_beta 90.00
_cell_angle_gamma 90.00
_cell_formula_units_Z 4
_cell_length_a 7.8827(4)
_cell_length_b 22.5032(11)
_cell_length_c 8.8948(5)
_cell_measurement_reflns_used 1663
_cell_measurement_temperature 120(2)
_cell_measurement_theta_max 29.910
_cell_measurement_theta_min 2.462
_cell_volume 1577.81(14)
_computing_structure_refinement 'SHELXL-97 (Sheldrick, 1997)'
_computing_structure_solution 'SHELXS-97 (Sheldrick, 1990)'
_diffrn_ambient_temperature 120(2)
_diffrn_measured_fraction_theta_full 1.000
_diffrn_measured_fraction_theta_max 1.000
_diffrn_measurement_device_type 'BRUKER SMART CCD'
_diffrn_measurement_method /W
_diffrn_radiation_monochromator graphite
_diffrn_radiation_source 'fine-focus sealed tube'
_diffrn_radiation_type MoK\a
_diffrn_radiation_wavelength 0.71073
_diffrn_reflns_av_R_equivalents 0.0615
_diffrn_reflns_av_sigmaI/netI 0.0789
_diffrn_reflns_limit_h_max 5
_diffrn_reflns_limit_h_min -10
_diffrn_reflns_limit_k_max 29
_diffrn_reflns_limit_k_min -30
_diffrn_reflns_limit_l_max 12
_diffrn_reflns_limit_l_min -12
_diffrn_reflns_number 10103
_diffrn_reflns_theta_full 29.00
_diffrn_reflns_theta_max 29.00
_diffrn_reflns_theta_min 1.81
_exptl_absorpt_coefficient_mu 1.784
_exptl_absorpt_correction_T_max 0.7634
_exptl_absorpt_correction_T_min 0.6350
_exptl_absorpt_correction_type multi-scan
_exptl_crystal_colour Yellow
_exptl_crystal_density_diffrn 1.944
_exptl_crystal_description block
_exptl_crystal_F_000 920
_exptl_crystal_size_max 0.28
_exptl_crystal_size_mid 0.20
_exptl_crystal_size_min 0.16
_refine_diff_density_max 1.142
_refine_diff_density_min -1.776
_refine_diff_density_rms 0.146
_refine_ls_abs_structure_details 'Flack H D (1983), Acta Cryst. A39, 876-881'
_refine_ls_abs_structure_Flack -0.02(5)
_refine_ls_extinction_method none
_refine_ls_goodness_of_fit_ref 1.038
_refine_ls_hydrogen_treatment mixed
_refine_ls_matrix_type full
_refine_ls_number_parameters 230
_refine_ls_number_reflns 4140
_refine_ls_number_restraints 1
_refine_ls_restrained_S_all 1.038
_refine_ls_R_factor_all 0.0683
_refine_ls_R_factor_gt 0.0478
_refine_ls_shift/su_max 0.000
_refine_ls_shift/su_mean 0.000
_refine_ls_structure_factor_coef Fsqd
_refine_ls_weighting_details 'calc w=1/[\s^2^(Fo^2^)+(0.0391P)^2^+0.0000P] where P=(Fo^2^+2Fc^2^)/3'
_refine_ls_weighting_scheme calc
_refine_ls_wR_factor_gt 0.0953
_refine_ls_wR_factor_ref 0.1022
_reflns_number_gt 3210
_reflns_number_total 4140
_reflns_threshold_expression >2sigma(I)
_cod_data_source_file ic2003063_si_002.cif
_cod_data_source_block 5+PdCl2
_cod_database_code 4325848

loop_
_symmetry_equiv_pos_as_xyz
'x, y, z'
'-x, -y, z+1/2'
'x+1/2, -y+1/2, z'
'-x+1/2, y+1/2, z+1/2'

loop_
_atom_site_label
_atom_site_type_symbol
_atom_site_fract_x
_atom_site_fract_y
_atom_site_fract_z
_atom_site_U_iso_or_equiv
_atom_site_adp_type
_atom_site_occupancy
_atom_site_symmetry_multiplicity
_atom_site_calc_flag
_atom_site_refinement_flags
Pd1 Pd -0.98471(5) -0.579109(18) 0.92073(9) 0.01947(11) Uani 1 1 d .
Cl1 Cl -1.2051(2) -0.54649(8) 0.76587(19) 0.0282(4) Uani 1 1 d .
Cl2 Cl -1.1565(2) -0.63966(7) 1.0664(2) 0.0294(4) Uani 1 1 d .
S1 S -0.8151(2) -0.50758(7) 0.81880(18) 0.0235(3) Uani 1 1 d .
S2 S -0.7657(2) -0.60831(7) 1.06572(18) 0.0236(3) Uani 1 1 d .
O1 O -0.6982(6) -0.7156(2) 0.8051(5) 0.0261(10) Uani 1 1 d .
O2 O -0.7847(6) -0.6279(2) 0.6334(5) 0.0288(11) Uani 1 1 d .
O3 O -0.9991(6) -0.8757(3) 0.3332(6) 0.0385(13) Uani 1 1 d .
C1 C -0.8107(8) -0.7217(3) 0.9295(9) 0.0264(13) Uani 1 1 d .
C2 C -0.7806(9) -0.7293(3) 0.6708(8) 0.0257(14) Uani 1 1 d .
C3 C -0.8113(8) -0.7874(3) 0.6259(9) 0.0309(16) Uani 1 1 d .
H3A H -0.7771 -0.8198 0.6873 0.037 Uiso 1 1 calc R
C4 C -0.8936(9) -0.7975(3) 0.4883(7) 0.0285(15) Uani 1 1 d .
C5 C -0.9501(8) -0.7505(3) 0.4040(9) 0.0297(15) Uani 1 1 d .
H5A H -1.0138 -0.7580 0.3154 0.036 Uiso 1 1 calc R
C6 C -0.9168(9) -0.6925(3) 0.4447(8) 0.0294(17) Uani 1 1 d .
C7 C -0.8273(8) -0.6824(3) 0.5802(7) 0.0270(15) Uani 1 1 d .
C8 C -0.8308(9) -0.5756(3) 0.5504(7) 0.0252(14) Uani 1 1 d .
C9 C -0.7468(10) -0.5246(3) 0.6267(7) 0.0289(15) Uani 1 1 d .
C10 C -0.6189(7) -0.5183(3) 0.9208(10) 0.0281(12) Uani 1 1 d .
H10A H -0.5235 -0.5022 0.8610 0.034 Uiso 1 1 calc R
H10B H -0.6240 -0.4961 1.0167 0.034 Uiso 1 1 calc R
C11 C -0.5867(8) -0.5838(3) 0.9536(8) 0.0273(17) Uani 1 1 d .
H11A H -0.4793 -0.5889 1.0099 0.033 Uiso 1 1 calc R
H11B H -0.5797 -0.6068 0.8589 0.033 Uiso 1 1 calc R
C12 C -0.7416(10) -0.6893(3) 1.0622(8) 0.0298(15) Uani 1 1 d .
C13 C -0.9233(11) -0.8602(3) 0.4426(10) 0.0376(19) Uani 1 1 d .
H1A H -0.816(10) -0.766(4) 0.953(10) 0.06(3) Uiso 1 1 d .
H1B H -0.932(8) -0.711(3) 0.915(9) 0.021(14) Uiso 1 1 d .
H6A H -0.937(10) -0.662(3) 0.392(11) 0.05(2) Uiso 1 1 d .
H8A H -0.950(10) -0.571(3) 0.546(9) 0.04(2) Uiso 1 1 d .
H8B H -0.800(8) -0.579(3) 0.436(9) 0.031(18) Uiso 1 1 d .
H9A H -0.783(10) -0.484(4) 0.549(10) 0.05(3) Uiso 1 1 d .
H9B H -0.632(10) -0.529(3) 0.637(8) 0.03(2) Uiso 1 1 d .
H12B H -0.598(14) -0.694(4) 1.084(12) 0.09(3) Uiso 1 1 d .
H12A H -0.778(11) -0.707(4) 1.161(10) 0.05(3) Uiso 1 1 d .
H13A H -0.899(12) -0.884(4) 0.528(10) 0.05(3) Uiso 1 1 d .

loop_
_atom_site_aniso_label
_atom_site_aniso_U_11
_atom_site_aniso_U_22
_atom_site_aniso_U_33
_atom_site_aniso_U_23
_atom_site_aniso_U_13
_atom_site_aniso_U_12
Pd1 0.01602(19) 0.02181(18) 0.02058(17) 0.0001(3) 0.0003(3) 0.00157(18)
Cl1 0.0191(8) 0.0384(9) 0.0272(7) 0.0000(8) -0.0017(6) 0.0053(7)
Cl2 0.0228(8) 0.0275(8) 0.0379(9) 0.0052(8) 0.0052(7) -0.0010(7)
S1 0.0186(8) 0.0233(8) 0.0285(8) -0.0006(7) 0.0028(6) 0.0018(7)
S2 0.0204(8) 0.0282(8) 0.0223(7) -0.0011(7) -0.0018(6) 0.0048(7)
O1 0.024(2) 0.027(2) 0.028(3) 0.002(2) 0.0060(19) 0.003(2)
O2 0.036(3) 0.029(3) 0.022(2) 0.001(2) 0.001(2) 0.000(2)
O3 0.038(3) 0.040(3) 0.037(3) -0.007(2) -0.006(2) -0.009(3)
C1 0.025(3) 0.025(3) 0.029(3) 0.011(3) 0.013(4) 0.002(2)
C2 0.023(3) 0.027(3) 0.028(3) 0.000(3) 0.003(3) -0.001(3)
C3 0.019(3) 0.025(4) 0.049(4) 0.004(3) 0.010(3) 0.006(3)
C4 0.029(4) 0.031(4) 0.026(3) -0.002(3) 0.003(3) 0.001(3)
C5 0.028(3) 0.036(3) 0.025(4) 0.004(4) -0.002(4) -0.011(3)
C6 0.027(3) 0.030(3) 0.030(5) 0.000(3) 0.004(3) 0.001(3)
C7 0.025(3) 0.031(3) 0.025(3) -0.005(3) 0.006(3) 0.003(3)
C8 0.024(3) 0.028(3) 0.023(3) 0.003(3) -0.001(3) -0.001(3)
C9 0.026(4) 0.031(4) 0.029(3) 0.002(3) 0.005(3) 0.008(3)
C10 0.019(3) 0.029(3) 0.037(3) -0.006(4) 0.008(4) -0.009(2)
C11 0.018(3) 0.027(3) 0.037(5) -0.001(3) -0.002(2) -0.002(3)
C12 0.033(4) 0.031(4) 0.025(3) 0.008(3) 0.003(3) 0.009(3)
C13 0.037(4) 0.034(4) 0.042(5) -0.001(4) -0.001(4) -0.005(3)

loop_
_atom_type_symbol
_atom_type_description
_atom_type_scat_dispersion_real
_atom_type_scat_dispersion_imag
_atom_type_scat_source
C C 0.0033 0.0016 'International Tables Vol C Tables 4.2.6.8 and 6.1.1.4'
H H 0.0000 0.0000 'International Tables Vol C Tables 4.2.6.8 and 6.1.1.4'
O O 0.0106 0.0060 'International Tables Vol C Tables 4.2.6.8 and 6.1.1.4'
S S 0.1246 0.1234 'International Tables Vol C Tables 4.2.6.8 and 6.1.1.4'
Cl Cl 0.1484 0.1585 'International Tables Vol C Tables 4.2.6.8 and 6.1.1.4'
Pd Pd -0.9988 1.0072 'International Tables Vol C Tables 4.2.6.8 and 6.1.1.4'

loop_
_geom_angle_atom_site_label_1
_geom_angle_atom_site_label_2
_geom_angle_atom_site_label_3
_geom_angle
S2 Pd1 S1 89.09(6)
S2 Pd1 Cl2 87.49(6)
S1 Pd1 Cl2 168.53(7)
S2 Pd1 Cl1 177.92(7)
S1 Pd1 Cl1 88.85(6)
Cl2 Pd1 Cl1 94.58(6)
C10 S1 C9 100.9(4)
C10 S1 Pd1 102.0(2)
C9 S1 Pd1 113.3(3)
C11 S2 C12 102.3(3)
C11 S2 Pd1 101.1(2)
C12 S2 Pd1 111.1(2)
C2 O1 C1 110.8(5)
C7 O2 C8 119.9(5)
O1 C1 C12 109.9(5)
C7 C2 C3 120.4(6)
C7 C2 O1 117.1(6)
C3 C2 O1 122.4(6)
C2 C3 C4 119.0(7)
C5 C4 C3 120.1(7)
C5 C4 C13 122.1(7)
C3 C4 C13 117.7(7)
C4 C5 C6 121.7(7)
C5 C6 C7 118.1(7)
O2 C7 C2 115.0(6)
O2 C7 C6 124.5(6)
C2 C7 C6 120.5(6)
O2 C8 C9 106.6(5)
C8 C9 S1 117.1(5)
C11 C10 S1 111.6(4)
C10 C11 S2 105.7(4)
C1 C12 S2 117.5(5)
O3 C13 C4 125.3(8)

loop_
_geom_bond_atom_site_label_1
_geom_bond_atom_site_label_2
_geom_bond_distance
Pd1 S2 2.2527(17)
Pd1 S1 2.2807(17)
Pd1 Cl2 2.3172(17)
Pd1 Cl1 2.3354(17)
S1 C10 1.809(7)
S1 C9 1.831(7)
S2 C11 1.814(6)
S2 C12 1.833(7)
O1 C2 1.393(8)
O1 C1 1.425(8)
O2 C7 1.357(8)
O2 C8 1.435(8)
O3 C13 1.194(9)
C1 C12 1.490(11)
C2 C7 1.379(9)
C2 C3 1.388(10)
C3 C4 1.404(10)
C4 C5 1.372(10)
C4 C13 1.486(10)
C5 C6 1.378(9)
C6 C7 1.415(9)
C8 C9 1.490(10)
C10 C11 1.523(8)
